data_7702343
loop_
_publ_author_name
'Cotton, F. Albert'
'Lin, Chun'
'Murillo, Carlos A.'

_publ_section_title
;
 Coupling Mo2n+ units via dicarboxylate bridges
;
_journal_issue 19
_journal_name_full 'Journal of the Chemical Society, Dalton Transactions'
_journal_page_first 3151
_journal_paper_doi 10.1039/a806161k
_journal_year 1998
_chemical_formula_moiety '[Mo2(p-MeOform)3]2(O2CC6F4CO2)(2CH2Cl2)(C6H14)'
_chemical_formula_sum 'C106 H108 Cl4 F4 Mo4 N12 O16'
_chemical_formula_weight 2407.60
_space_group_IT_number 2
_space_group_name_Hall '-P 1'
_space_group_name_H-M_alt 'P -1'
_symmetry_cell_setting triclinic
_symmetry_space_group_name_H-M 'P -1'
_atom_sites_solution_hydrogens geom
_atom_sites_solution_primary direct
_atom_sites_solution_secondary difmap
_audit_creation_method SHELXL-97
_cell_angle_alpha 76.65(1)
_cell_angle_beta 79.61(1)
_cell_angle_gamma 87.63(1)
_cell_formula_units_Z 1
_cell_length_a 9.791(1)
_cell_length_b 15.756(2)
_cell_length_c 18.090(3)
_cell_measurement_reflns_used 225
_cell_measurement_temperature 213(2)
_cell_measurement_theta_max 20.8
_cell_measurement_theta_min 9.0
_cell_volume 2670.8(6)
_computing_cell_refinement MADNES
_computing_data_collection MADNES
_computing_data_reduction PROCOR
_computing_molecular_graphics 'XP (Siemens, 1990)'
_computing_publication_material 'SHELXL-97 (Sheldrick, 1997)'
_computing_structure_refinement 'SHELXL-97 (Sheldrick, 1997)'
_computing_structure_solution 'SHELXS-97 (Sheldrick, 1990)'
_diffrn_ambient_temperature 213(2)
_diffrn_measured_fraction_theta_full 0.951
_diffrn_measured_fraction_theta_max 0.951
_diffrn_measurement_device 'Nonius FAST area detector'
_diffrn_measurement_method 'Ellipsoid-mask fitting'
_diffrn_radiation_monochromator graphite
_diffrn_radiation_source 'fine-focus sealed tube'
_diffrn_radiation_type MoK\a
_diffrn_radiation_wavelength 0.71073
_diffrn_reflns_av_R_equivalents 0.0429
_diffrn_reflns_av_sigmaI/netI 0.0395
_diffrn_reflns_limit_h_max 10
_diffrn_reflns_limit_h_min -10
_diffrn_reflns_limit_k_max 16
_diffrn_reflns_limit_k_min -16
_diffrn_reflns_limit_l_max 19
_diffrn_reflns_limit_l_min -19
_diffrn_reflns_number 13247
_diffrn_reflns_theta_full 22.53
_diffrn_reflns_theta_max 22.53
_diffrn_reflns_theta_min 2.23
_diffrn_standards_number 'None (area detector data)'
_exptl_absorpt_coefficient_mu 0.635
_exptl_absorpt_correction_T_max 0.895
_exptl_absorpt_correction_T_min 0.712
_exptl_absorpt_correction_type multi-scan
_exptl_crystal_colour 'dark red'
_exptl_crystal_density_diffrn 1.497
_exptl_crystal_density_meas ?
_exptl_crystal_density_method 'not measured'
_exptl_crystal_description block
_exptl_crystal_F_000 1228
_exptl_crystal_size_max 0.50
_exptl_crystal_size_mid 0.20
_exptl_crystal_size_min 0.18
_refine_diff_density_max 0.991
_refine_diff_density_min -0.958
_refine_diff_density_rms 0.119
_refine_ls_extinction_method none
_refine_ls_goodness_of_fit_all 1.036
_refine_ls_hydrogen_treatment mixed
_refine_ls_matrix_type full
_refine_ls_number_parameters 647
_refine_ls_number_reflns 6664
_refine_ls_number_restraints 5
_refine_ls_restrained_S_all 1.038
_refine_ls_R_factor_all 0.0816
_refine_ls_R_factor_obs 0.0675
_refine_ls_shift/esd_max 0.054
_refine_ls_shift/esd_mean 0.002
_refine_ls_structure_factor_coef Fsqd
_refine_ls_weighting_details 'w=1/[\s^2^(Fo^2^)+(0.0860P)^2^+17.0794P] where P=(Fo^2^+2Fc^2^)/3'
_refine_ls_weighting_scheme calc
_refine_ls_wR_factor_all 0.1806
_refine_ls_wR_factor_obs 0.1663
_reflns_number_total 6664
_reflns_threshold_expression >2sigma(I)
_cod_data_source_file k806161.txt
_cod_data_source_block CMPD_3
_cod_depositor_comments
;
The following automatic conversions were performed:

data item '_symmetry_cell_setting' value 'Triclinic' was changed to
'triclinic' in accordance with the
/home/saulius/struct/COD-crude-data/automatic-downloads/DataCite-retrospective/RSC/depositions/lib/dictionaries/cif_core.dic
dictionary named 'cif_core.dic' version 2.4.2 last updated on
2011-04-26.

data item '_exptl_crystal_density_meas' value 'not measured' was
changed to '?' -- the value is perceived as not measured.

data item '_refine_ls_weighting_scheme' value 'calc
w=1/[\s^2^(Fo^2^)+(0.0860P)^2^+17.0794P] where P=(Fo^2^+2Fc^2^)/3'
was changed to 'calc'. A new data item '_refine_ls_weighting_details'
was created with the value set to
'w=1/[\s^2^(Fo^2^)+(0.0860P)^2^+17.0794P] where P=(Fo^2^+2Fc^2^)/3'.

Automatic conversion script
Id: cif_fix_values 6909 2019-04-08 15:41:33Z antanas 
;
_cod_original_sg_symbol_H-M P(-1)
_cod_database_code 7702343
_reflns_number_obs 5555

loop_
_symmetry_equiv_pos_as_xyz
'x, y, z'
'-x, -y, -z'

loop_
_atom_site_label
_atom_site_type_symbol
_atom_site_fract_x
_atom_site_fract_y
_atom_site_fract_z
_atom_site_U_iso_or_equiv
_atom_site_adp_type
_atom_site_occupancy
_atom_site_calc_flag
_atom_site_refinement_flags
_atom_site_disorder_assembly
_atom_site_disorder_group
Mo1 Mo -1.22525(6) -0.35361(4) 0.22792(4) 0.0360(2) Uani 1 d . . .
Mo2 Mo -1.32398(6) -0.27308(4) 0.29835(4) 0.0360(2) Uani 1 d . . .
N1 N -1.3915(6) -0.4476(4) 0.2690(3) 0.0361(14) Uani 1 d . . .
N2 N -1.5008(6) -0.3557(4) 0.3416(3) 0.0373(14) Uani 1 d . . .
N3 N -1.3093(6) -0.2864(4) 0.1313(3) 0.0384(14) Uani 1 d . . .
N4 N -1.4156(6) -0.1966(4) 0.2072(4) 0.0383(15) Uani 1 d . . .
N5 N -1.0423(6) -0.2739(4) 0.1956(4) 0.0410(15) Uani 1 d . . .
N6 N -1.1476(6) -0.1897(4) 0.2761(4) 0.0425(15) Uani 1 d . . .
O7 O -1.2321(5) -0.3462(3) 0.3938(3) 0.0362(11) Uani 1 d . . .
O8 O -1.1240(5) -0.4280(3) 0.3161(3) 0.0353(11) Uani 1 d . . .
C1 C -1.4960(7) -0.4315(5) 0.3214(4) 0.0362(17) Uani 1 d . . .
H1A H -1.5660 -0.4734 0.3441 0.043 Uiso 1 calc R . .
C2 C -1.3889(7) -0.2173(5) 0.1393(4) 0.0410(18) Uani 1 d . . .
H2A H -1.4255 -0.1837 0.0972 0.049 Uiso 1 calc R . .
C3 C -1.0358(8) -0.2098(5) 0.2311(5) 0.046(2) Uani 1 d . . .
H3A H -0.9525 -0.1791 0.2242 0.055 Uiso 1 calc R . .
C4 C -1.1478(7) -0.4056(4) 0.3798(4) 0.0329(16) Uani 1 d . . .
C5 C -1.0719(7) -0.4532(4) 0.4413(4) 0.0363(17) Uani 1 d . . .
C6 C -1.1266(7) -0.4654(5) 0.5192(4) 0.0358(17) Uani 1 d . . .
C7 C -1.0595(7) -0.5098(5) 0.5754(4) 0.0358(17) Uani 1 d . . .
F1 F -1.2539(4) -0.4342(3) 0.5419(3) 0.0498(11) Uani 1 d . . .
F2 F -1.1236(4) -0.5199(3) 0.6493(2) 0.0485(11) Uani 1 d . . .
O1 O -1.3923(9) -0.7746(4) 0.1988(5) 0.092(2) Uani 1 d . . .
C11 C -1.3925(8) -0.5302(5) 0.2500(4) 0.0416(18) Uani 1 d . . .
C12 C -1.5120(9) -0.5679(5) 0.2404(5) 0.050(2) Uani 1 d . . .
H12A H -1.5968 -0.5377 0.2457 0.060 Uiso 1 calc R . .
C13 C -1.5080(10) -0.6484(6) 0.2232(6) 0.062(2) Uani 1 d . . .
H13A H -1.5897 -0.6727 0.2164 0.074 Uiso 1 calc R . .
C14 C -1.3846(11) -0.6941(6) 0.2158(6) 0.063(3) Uani 1 d . . .
C15 C -1.2637(11) -0.6572(6) 0.2229(6) 0.064(3) Uani 1 d . . .
H15A H -1.1788 -0.6870 0.2161 0.077 Uiso 1 calc R . .
C16 C -1.2684(9) -0.5765(5) 0.2402(5) 0.051(2) Uani 1 d . . .
H16A H -1.1859 -0.5518 0.2454 0.061 Uiso 1 calc R . .
C17 C -1.2713(15) -0.8251(8) 0.1966(9) 0.119(5) Uani 1 d . . .
H17A H -1.2893 -0.8798 0.1842 0.178 Uiso 1 calc R . .
H17B H -1.2425 -0.8368 0.2466 0.178 Uiso 1 calc R . .
H17C H -1.1982 -0.7938 0.1575 0.178 Uiso 1 calc R . .
O2 O -1.9195(9) -0.3299(6) 0.5917(6) 0.064(2) Uiso 0.720(11) d PD A 1
C27 C -2.0352(18) -0.2739(11) 0.5796(11) 0.090(5) Uiso 0.720(11) d PD A 1
H27A H -2.0993 -0.2788 0.6280 0.135 Uiso 0.720(11) calc PR A 1
H27B H -2.0819 -0.2907 0.5422 0.135 Uiso 0.720(11) calc PR A 1
H27C H -2.0032 -0.2141 0.5604 0.135 Uiso 0.720(11) calc PR A 1
O2' O -1.949(3) -0.2955(16) 0.5549(13) 0.064(2) Uiso 0.280(11) d PD A 2
C27' C -1.967(5) -0.310(3) 0.6366(18) 0.090(5) Uiso 0.280(11) d PD A 2
H27D H -2.0567 -0.2882 0.6563 0.135 Uiso 0.280(11) calc PR A 2
H27E H -1.8942 -0.2807 0.6508 0.135 Uiso 0.280(11) calc PR A 2
H27F H -1.9623 -0.3725 0.6586 0.135 Uiso 0.280(11) calc PR A 2
C21 C -1.6101(7) -0.3440(5) 0.4019(4) 0.0381(18) Uani 1 d . . .
C22 C -1.6071(9) -0.3872(6) 0.4783(5) 0.052(2) Uani 1 d . . .
H22A H -1.5307 -0.4230 0.4893 0.062 Uiso 1 calc R . .
C23 C -1.7118(10) -0.3792(7) 0.5379(6) 0.066(3) Uani 1 d . . .
H23A H -1.7076 -0.4102 0.5885 0.079 Uiso 1 calc R . .
C24 C -1.8223(11) -0.3259(7) 0.5234(7) 0.072(3) Uani 1 d . . .
C25 C -1.8271(9) -0.2790(7) 0.4482(8) 0.072(3) Uani 1 d . . .
H25A H -1.9015 -0.2412 0.4379 0.086 Uiso 1 calc R . .
C26 C -1.7201(8) -0.2892(5) 0.3889(6) 0.053(2) Uani 1 d . . .
H26A H -1.7233 -0.2576 0.3384 0.063 Uiso 1 calc R . .
O3 O -1.1095(8) -0.3521(5) -0.1606(4) 0.0751(19) Uani 1 d . . .
C31 C -1.2618(8) -0.3027(5) 0.0563(4) 0.0413(18) Uani 1 d . . .
C32 C -1.2323(9) -0.2361(6) -0.0109(5) 0.055(2) Uani 1 d . . .
H32A H -1.2477 -0.1776 -0.0078 0.066 Uiso 1 calc R . .
C33 C -1.1818(10) -0.2550(6) -0.0804(5) 0.063(3) Uani 1 d . . .
H33A H -1.1632 -0.2095 -0.1247 0.076 Uiso 1 calc R . .
C34 C -1.1577(9) -0.3400(6) -0.0863(5) 0.054(2) Uani 1 d . . .
C35 C -1.1807(9) -0.4052(6) -0.0226(5) 0.056(2) Uani 1 d . . .
H35A H -1.1612 -0.4631 -0.0264 0.067 Uiso 1 calc R . .
C36 C -1.2336(9) -0.3869(6) 0.0494(5) 0.049(2) Uani 1 d . . .
H36A H -1.2500 -0.4329 0.0935 0.059 Uiso 1 calc R . .
C37 C -1.1074(12) -0.4389(7) -0.1704(6) 0.078(3) Uani 1 d . . .
H37A H -1.0722 -0.4392 -0.2240 0.118 Uiso 1 calc R . .
H37B H -1.2007 -0.4626 -0.1558 0.118 Uiso 1 calc R . .
H37C H -1.0476 -0.4742 -0.1380 0.118 Uiso 1 calc R . .
O4 O -1.7678(6) 0.0864(4) 0.2322(4) 0.0663(17) Uani 1 d . . .
C41 C -1.5079(8) -0.1261(5) 0.2145(5) 0.0423(19) Uani 1 d . . .
C42 C -1.6226(9) -0.1104(6) 0.1785(5) 0.058(2) Uani 1 d . . .
H42A H -1.6426 -0.1484 0.1487 0.070 Uiso 1 calc R . .
C43 C -1.7084(10) -0.0395(6) 0.1856(5) 0.060(2) Uani 1 d . . .
H43A H -1.7855 -0.0291 0.1604 0.072 Uiso 1 calc R . .
C44 C -1.6792(9) 0.0172(5) 0.2310(5) 0.054(2) Uani 1 d . . .
C45 C -1.5699(10) -0.0008(6) 0.2701(6) 0.063(3) Uani 1 d . . .
H45A H -1.5527 0.0349 0.3025 0.076 Uiso 1 calc R . .
C46 C -1.4857(10) -0.0711(6) 0.2618(5) 0.057(2) Uani 1 d . . .
H46A H -1.4108 -0.0826 0.2887 0.068 Uiso 1 calc R . .
C47 C -1.7399(11) 0.1453(6) 0.2768(7) 0.078(3) Uani 1 d . . .
H47A H -1.8084 0.1916 0.2740 0.117 Uiso 1 calc R . .
H47B H -1.6480 0.1701 0.2567 0.117 Uiso 1 calc R . .
H47C H -1.7444 0.1142 0.3302 0.117 Uiso 1 calc R . .
O5 O -0.5545(6) -0.3936(5) 0.0415(4) 0.076(2) Uani 1 d . . .
C51 C -0.9163(8) -0.3011(5) 0.1539(4) 0.0412(18) Uani 1 d . . .
C52 C -0.8004(8) -0.3267(5) 0.1892(5) 0.049(2) Uani 1 d . . .
H52A H -0.8048 -0.3245 0.2411 0.059 Uiso 1 calc R . .
C56 C -0.9065(9) -0.3068(6) 0.0774(5) 0.057(2) Uani 1 d . . .
H52B H -0.9827 -0.2900 0.0522 0.068 Uiso 1 calc R . .
C53 C -0.6803(8) -0.3549(6) 0.1498(5) 0.052(2) Uani 1 d . . .
H53A H -0.6027 -0.3698 0.1740 0.062 Uiso 1 calc R . .
C55 C -0.7888(9) -0.3362(7) 0.0382(5) 0.062(2) Uani 1 d . . .
H53C H -0.7847 -0.3397 -0.0133 0.074 Uiso 1 calc R . .
C54 C -0.6745(8) -0.3613(6) 0.0744(5) 0.054(2) Uani 1 d . . .
C57 C -0.5372(10) -0.3891(9) -0.0405(6) 0.085(3) Uani 1 d . . .
H57A H -0.4481 -0.4139 -0.0577 0.128 Uiso 1 calc R . .
H57B H -0.5409 -0.3287 -0.0681 0.128 Uiso 1 calc R . .
H57C H -0.6109 -0.4217 -0.0506 0.128 Uiso 1 calc R . .
O6 O -1.1256(8) 0.0672(5) 0.4424(5) 0.090(2) Uani 1 d . . .
C61 C -1.1385(8) -0.1233(5) 0.3178(5) 0.045(2) Uani 1 d . . .
C62 C -1.0786(10) -0.0438(6) 0.2850(6) 0.066(3) Uani 1 d . . .
H62A H -1.0373 -0.0306 0.2326 0.079 Uiso 1 calc R . .
C63 C -1.0787(11) 0.0189(6) 0.3297(8) 0.076(3) Uani 1 d . . .
H63A H -1.0393 0.0741 0.3065 0.092 Uiso 1 calc R . .
C64 C -1.1356(11) -0.0003(6) 0.4066(7) 0.070(3) Uani 1 d . . .
C65 C -1.1961(11) -0.0770(6) 0.4387(7) 0.074(3) Uani 1 d . . .
H65A H -1.2401 -0.0888 0.4907 0.089 Uiso 1 calc R . .
C66 C -1.1950(10) -0.1397(6) 0.3964(6) 0.064(3) Uani 1 d . . .
H66A H -1.2333 -0.1949 0.4211 0.077 Uiso 1 calc R . .
C67 C -1.1854(14) 0.0479(8) 0.5244(9) 0.104(4) Uani 1 d . . .
H67A H -1.1745 0.0981 0.5454 0.157 Uiso 1 calc R . .
H67B H -1.1383 -0.0019 0.5513 0.157 Uiso 1 calc R . .
H67C H -1.2834 0.0347 0.5310 0.157 Uiso 1 calc R . .
C1S C -1.5594(17) -0.2038(11) 0.5718(9) 0.102(5) Uiso 0.864(5) d PD B 1
Cl1S Cl -1.5454(5) -0.1047(3) 0.5885(3) 0.1061(10) Uani 0.864(5) d PD B 1
Cl2S Cl -1.4131(5) -0.2663(3) 0.5736(3) 0.1061(10) Uani 0.864(5) d PD B 1
C1S' C -1.459(5) -0.189(4) 0.588(5) 0.102(5) Uiso 0.136(5) d PD B 2
Cl3S Cl -1.310(3) -0.2461(17) 0.5863(16) 0.1061(10) Uani 0.136(5) d PD B 2
Cl4S Cl -1.489(3) -0.0850(17) 0.5410(19) 0.1061(10) Uani 0.136(5) d PD B 2
C2S C -1.3101(15) 0.0243(9) 0.0398(9) 0.100 Uiso 0.92(2) d PD . .
C3S C -1.186(2) -1.0003(13) 0.0649(12) 0.100 Uiso 0.67(3) d P . .
C4S C -1.933(3) -0.018(2) 0.0080(18) 0.100 Uiso 0.45(2) d P . 1
Cl6S Cl -1.954(2) -0.0544(14) -0.0787(13) 0.100 Uiso 0.158(7) d P . 2
C5S C -1.396(3) 0.1120(13) 0.0376(16) 0.100 Uiso 0.49(2) d PD . .

loop_
_atom_site_aniso_label
_atom_site_aniso_U_11
_atom_site_aniso_U_22
_atom_site_aniso_U_33
_atom_site_aniso_U_23
_atom_site_aniso_U_13
_atom_site_aniso_U_12
Mo1 0.0375(4) 0.0380(4) 0.0351(4) -0.0117(3) -0.0103(3) 0.0063(3)
Mo2 0.0365(4) 0.0354(4) 0.0391(4) -0.0123(3) -0.0109(3) 0.0056(3)
N1 0.039(3) 0.037(3) 0.037(3) -0.016(3) -0.010(3) 0.005(3)
N2 0.038(3) 0.040(4) 0.038(4) -0.012(3) -0.014(3) 0.002(3)
N3 0.041(3) 0.044(4) 0.031(3) -0.009(3) -0.010(3) 0.006(3)
N4 0.039(3) 0.036(3) 0.042(4) -0.010(3) -0.012(3) 0.011(3)
N5 0.037(3) 0.042(4) 0.044(4) -0.008(3) -0.010(3) 0.003(3)
N6 0.041(4) 0.036(4) 0.052(4) -0.012(3) -0.009(3) 0.000(3)
O7 0.039(3) 0.036(3) 0.037(3) -0.016(2) -0.010(2) 0.010(2)
O8 0.037(3) 0.043(3) 0.031(3) -0.017(2) -0.011(2) 0.010(2)
C1 0.035(4) 0.039(4) 0.037(4) -0.013(3) -0.005(3) -0.001(3)
C2 0.037(4) 0.047(5) 0.038(5) -0.001(4) -0.016(4) 0.003(4)
C3 0.037(4) 0.038(4) 0.060(5) -0.007(4) -0.007(4) -0.008(3)
C4 0.035(4) 0.032(4) 0.033(4) -0.008(3) -0.006(3) -0.001(3)
C5 0.040(4) 0.027(4) 0.045(5) -0.011(3) -0.011(4) 0.003(3)
C6 0.029(4) 0.035(4) 0.048(5) -0.019(3) -0.007(4) 0.006(3)
C7 0.039(4) 0.036(4) 0.035(4) -0.015(3) -0.004(4) 0.002(3)
F1 0.041(2) 0.060(3) 0.049(3) -0.016(2) -0.010(2) 0.017(2)
F2 0.044(2) 0.065(3) 0.037(3) -0.014(2) -0.007(2) 0.012(2)
O1 0.123(6) 0.050(4) 0.116(6) -0.043(4) -0.027(5) 0.013(4)
C11 0.052(5) 0.038(4) 0.036(4) -0.014(3) -0.006(4) 0.007(4)
C12 0.050(5) 0.052(5) 0.051(5) -0.023(4) -0.006(4) 0.000(4)
C13 0.069(6) 0.053(6) 0.074(7) -0.030(5) -0.017(5) -0.005(5)
C14 0.091(7) 0.040(5) 0.066(6) -0.024(4) -0.018(5) 0.003(5)
C15 0.073(6) 0.057(6) 0.066(6) -0.028(5) -0.009(5) 0.027(5)
C16 0.053(5) 0.050(5) 0.055(5) -0.022(4) -0.008(4) 0.007(4)
C17 0.139(12) 0.075(8) 0.154(14) -0.056(9) -0.022(10) 0.034(8)
C21 0.035(4) 0.038(4) 0.047(5) -0.026(4) -0.003(4) -0.003(3)
C22 0.051(5) 0.061(5) 0.051(5) -0.022(4) -0.012(4) -0.002(4)
C23 0.058(6) 0.084(7) 0.062(6) -0.038(5) 0.001(5) -0.010(5)
C24 0.069(7) 0.066(6) 0.083(8) -0.051(6) 0.033(6) -0.026(5)
C25 0.038(5) 0.059(6) 0.131(11) -0.056(7) -0.008(6) 0.001(4)
C26 0.042(5) 0.050(5) 0.076(6) -0.027(4) -0.018(4) 0.005(4)
O3 0.093(5) 0.085(5) 0.050(4) -0.026(3) -0.006(4) 0.008(4)
C31 0.041(4) 0.047(5) 0.039(5) -0.014(4) -0.013(4) 0.009(3)
C32 0.068(6) 0.050(5) 0.048(5) -0.007(4) -0.019(5) 0.009(4)
C33 0.078(6) 0.061(6) 0.040(5) 0.001(4) -0.003(5) 0.008(5)
C34 0.057(5) 0.073(6) 0.033(5) -0.017(4) -0.008(4) 0.007(4)
C35 0.065(6) 0.063(6) 0.045(5) -0.021(5) -0.015(4) 0.013(4)
C36 0.054(5) 0.052(5) 0.041(5) -0.007(4) -0.013(4) 0.005(4)
C37 0.089(8) 0.089(8) 0.061(6) -0.037(6) 0.003(6) 0.004(6)
O4 0.061(4) 0.054(4) 0.089(5) -0.025(3) -0.017(3) 0.022(3)
C41 0.042(4) 0.041(4) 0.046(5) -0.009(4) -0.018(4) 0.010(3)
C42 0.061(5) 0.059(6) 0.061(6) -0.024(5) -0.020(5) 0.014(5)
C43 0.058(5) 0.066(6) 0.064(6) -0.020(5) -0.029(5) 0.014(5)
C44 0.056(5) 0.047(5) 0.058(5) -0.009(4) -0.015(4) 0.012(4)
C45 0.070(6) 0.059(6) 0.071(6) -0.029(5) -0.027(5) 0.023(5)
C46 0.065(6) 0.053(5) 0.058(6) -0.015(4) -0.029(5) 0.020(4)
C47 0.080(7) 0.055(6) 0.107(9) -0.034(6) -0.024(6) 0.027(5)
O5 0.047(4) 0.128(6) 0.067(4) -0.047(4) -0.018(3) 0.031(4)
C51 0.040(4) 0.044(4) 0.040(5) -0.007(3) -0.009(4) -0.001(3)
C52 0.048(5) 0.058(5) 0.043(5) -0.012(4) -0.014(4) 0.000(4)
C56 0.046(5) 0.078(6) 0.046(5) -0.010(5) -0.015(4) 0.014(4)
C53 0.043(5) 0.063(5) 0.052(5) -0.012(4) -0.020(4) 0.009(4)
C55 0.058(6) 0.090(7) 0.040(5) -0.018(5) -0.015(4) 0.008(5)
C54 0.036(4) 0.072(6) 0.056(6) -0.016(5) -0.008(4) 0.007(4)
C57 0.053(6) 0.133(10) 0.071(7) -0.035(7) -0.006(5) 0.022(6)
O6 0.095(5) 0.067(5) 0.126(7) -0.055(5) -0.020(5) -0.002(4)
C61 0.037(4) 0.041(5) 0.060(6) -0.017(4) -0.012(4) 0.003(3)
C62 0.069(6) 0.044(5) 0.085(7) -0.018(5) -0.005(5) -0.009(5)
C63 0.068(6) 0.045(6) 0.121(10) -0.025(6) -0.016(7) -0.014(5)
C64 0.068(6) 0.053(6) 0.098(9) -0.038(6) -0.013(6) -0.002(5)
C65 0.092(7) 0.054(6) 0.089(8) -0.040(6) -0.022(6) 0.006(5)
C66 0.077(6) 0.050(5) 0.075(7) -0.035(5) -0.012(5) -0.001(5)
C67 0.118(10) 0.092(9) 0.133(12) -0.074(9) -0.038(9) 0.001(8)
Cl1S 0.098(2) 0.106(2) 0.120(2) -0.0412(18) -0.0177(18) 0.0125(16)
Cl2S 0.098(2) 0.106(2) 0.120(2) -0.0412(18) -0.0177(18) 0.0125(16)
Cl3S 0.098(2) 0.106(2) 0.120(2) -0.0412(18) -0.0177(18) 0.0125(16)
Cl4S 0.098(2) 0.106(2) 0.120(2) -0.0412(18) -0.0177(18) 0.0125(16)

loop_
_atom_type_symbol
_atom_type_description
_atom_type_scat_dispersion_real
_atom_type_scat_dispersion_imag
_atom_type_scat_source
C C 0.0033 0.0016 'International Tables Vol C Tables 4.2.6.8 and 6.1.1.4'
H H 0.0000 0.0000 'International Tables Vol C Tables 4.2.6.8 and 6.1.1.4'
N N 0.0061 0.0033 'International Tables Vol C Tables 4.2.6.8 and 6.1.1.4'
O O 0.0106 0.0060 'International Tables Vol C Tables 4.2.6.8 and 6.1.1.4'
F F 0.0171 0.0103 'International Tables Vol C Tables 4.2.6.8 and 6.1.1.4'
Mo Mo -1.6832 0.6857 'International Tables Vol C Tables 4.2.6.8 and 6.1.1.4'
Cl Cl 0.1484 0.1585 'International Tables Vol C Tables 4.2.6.8 and 6.1.1.4'

loop_
_geom_angle_atom_site_label_1
_geom_angle_atom_site_label_2
_geom_angle_atom_site_label_3
_geom_angle
_geom_angle_site_symmetry_1
_geom_angle_site_symmetry_3
_geom_angle_publ_flag
Mo2 Mo1 N3 93.36(16) . . y
Mo2 Mo1 O8 93.14(12) . . y
N3 Mo1 O8 173.3(2) . . y
Mo2 Mo1 N5 91.61(17) . . y
N3 Mo1 N5 92.7(2) . . y
O8 Mo1 N5 85.4(2) . . y
Mo2 Mo1 N1 91.34(15) . . y
N3 Mo1 N1 94.6(2) . . y
O8 Mo1 N1 86.9(2) . . y
N5 Mo1 N1 171.9(2) . . y
Mo1 Mo2 N4 91.97(16) . . y
Mo1 Mo2 N2 93.76(16) . . y
N4 Mo2 N2 93.1(2) . . y
Mo1 Mo2 N6 93.30(17) . . y
N4 Mo2 N6 94.1(2) . . y
N2 Mo2 N6 169.7(2) . . y
Mo1 Mo2 O7 90.44(12) . . y
N4 Mo2 O7 177.4(2) . . y
N2 Mo2 O7 87.7(2) . . y
N6 Mo2 O7 84.8(2) . . y
C1 N1 C11 116.3(6) . . ?
C1 N1 Mo1 118.2(5) . . ?
C11 N1 Mo1 125.3(5) . . ?
C1 N2 C21 116.9(6) . . ?
C1 N2 Mo2 117.1(5) . . ?
C21 N2 Mo2 124.7(5) . . ?
C2 N3 C31 120.1(6) . . ?
C2 N3 Mo1 117.3(5) . . ?
C31 N3 Mo1 121.4(5) . . ?
C2 N4 C41 117.2(6) . . ?
C2 N4 Mo2 118.2(5) . . ?
C41 N4 Mo2 124.5(5) . . ?
C3 N5 C51 118.2(6) . . ?
C3 N5 Mo1 118.1(5) . . ?
C51 N5 Mo1 121.7(5) . . ?
C3 N6 C61 119.0(6) . . ?
C3 N6 Mo2 117.3(5) . . ?
C61 N6 Mo2 122.8(5) . . ?
C4 O7 Mo2 116.6(4) . . ?
C4 O8 Mo1 116.1(4) . . ?
N1 C1 N2 119.1(7) . . ?
N4 C2 N3 119.0(6) . . ?
N6 C3 N5 119.1(7) . . ?
O7 C4 O8 123.6(6) . . ?
O7 C4 C5 119.2(6) . . ?
O8 C4 C5 117.3(6) . . ?
C6 C5 C7 115.0(6) . 2_346 ?
C6 C5 C4 122.6(6) . . ?
C7 C5 C4 122.4(7) 2_346 . ?
F1 C6 C7 117.0(6) . . ?
F1 C6 C5 120.0(6) . . ?
C7 C6 C5 123.0(6) . . ?
F2 C7 C6 118.2(6) . . ?
F2 C7 C5 119.8(6) . 2_346 ?
C6 C7 C5 122.0(6) . 2_346 ?
C14 O1 C17 117.0(10) . . ?
C12 C11 C16 117.6(7) . . ?
C12 C11 N1 123.1(7) . . ?
C16 C11 N1 119.2(7) . . ?
C13 C12 C11 120.9(8) . . ?
C12 C13 C14 120.4(9) . . ?
C15 C14 O1 124.4(9) . . ?
C15 C14 C13 119.8(8) . . ?
O1 C14 C13 115.7(9) . . ?
C16 C15 C14 119.5(8) . . ?
C15 C16 C11 121.7(9) . . ?
C24 O2 C27 112.3(13) . . ?
C24 O2' C27' 112(3) . . ?
C26 C21 C22 117.0(7) . . ?
C26 C21 N2 122.6(7) . . ?
C22 C21 N2 120.5(7) . . ?
C23 C22 C21 122.3(9) . . ?
C24 C23 C22 119.7(10) . . ?
C23 C24 O2' 145.4(15) . . ?
C23 C24 C25 119.9(8) . . ?
O2' C24 C25 94.6(14) . . ?
C23 C24 O2 110.3(11) . . ?
O2' C24 O2 35.1(10) . . ?
C25 C24 O2 129.7(11) . . ?
C26 C25 C24 119.0(9) . . ?
C21 C26 C25 122.1(9) . . ?
C34 O3 C37 116.9(8) . . ?
C36 C31 C32 117.4(7) . . ?
C36 C31 N3 119.1(7) . . ?
C32 C31 N3 123.3(7) . . ?
C33 C32 C31 121.0(8) . . ?
C32 C33 C34 120.6(8) . . ?
C35 C34 C33 119.9(8) . . ?
C35 C34 O3 124.2(8) . . ?
C33 C34 O3 115.9(8) . . ?
C34 C35 C36 120.1(8) . . ?
C31 C36 C35 120.9(8) . . ?
C44 O4 C47 116.0(7) . . ?
C42 C41 C46 118.0(7) . . ?
C42 C41 N4 122.8(7) . . ?
C46 C41 N4 119.2(7) . . ?
C41 C42 C43 120.9(8) . . ?
C42 C43 C44 119.6(8) . . ?
O4 C44 C45 125.6(8) . . ?
O4 C44 C43 114.8(8) . . ?
C45 C44 C43 119.6(8) . . ?
C44 C45 C46 119.8(9) . . ?
C45 C46 C41 122.0(8) . . ?
C54 O5 C57 116.7(7) . . ?
C56 C51 C52 117.5(7) . . ?
C56 C51 N5 121.0(7) . . ?
C52 C51 N5 121.5(7) . . ?
C53 C52 C51 121.6(8) . . ?
C55 C56 C51 121.4(8) . . ?
C52 C53 C54 119.6(7) . . ?
C56 C55 C54 120.2(8) . . ?
O5 C54 C53 115.5(7) . . ?
O5 C54 C55 124.9(8) . . ?
C53 C54 C55 119.7(8) . . ?
C64 O6 C67 114.3(9) . . ?
C62 C61 C66 117.2(8) . . ?
C62 C61 N6 123.8(8) . . ?
C66 C61 N6 119.0(7) . . ?
C61 C62 C63 120.1(10) . . ?
C64 C63 C62 120.5(9) . . ?
C65 C64 C63 119.8(9) . . ?
C65 C64 O6 126.6(11) . . ?
C63 C64 O6 113.5(9) . . ?
C64 C65 C66 120.5(11) . . ?
C65 C66 C61 121.8(9) . . ?
Cl1S C1S Cl2S 115.4(10) . . ?
Cl3S C1S' Cl4S 129(3) . . ?
C3S C2S C5S 130.4(17) 1_565 . ?
C2S C3S C4S 107.5(18) 1_545 2_245 ?
C2S C3S Cl6S 135.2(17) 1_545 2_245 ?
C4S C3S Cl6S 67.1(16) 2_245 2_245 ?
C4S C4S C3S 113(3) 2_155 2_245 ?

loop_
_geom_bond_atom_site_label_1
_geom_bond_atom_site_label_2
_geom_bond_distance
_geom_bond_site_symmetry_2
_geom_bond_publ_flag
Mo1 Mo2 2.0902(9) . y
Mo1 N3 2.109(6) . y
Mo1 O8 2.124(5) . y
Mo1 N5 2.145(6) . y
Mo1 N1 2.156(6) . y
Mo2 N4 2.122(6) . y
Mo2 N2 2.129(6) . y
Mo2 N6 2.136(6) . y
Mo2 O7 2.162(5) . y
N1 C1 1.323(9) . ?
N1 C11 1.422(9) . ?
N2 C1 1.324(9) . ?
N2 C21 1.422(9) . ?
N3 C2 1.333(10) . ?
N3 C31 1.429(10) . ?
N4 C2 1.321(10) . ?
N4 C41 1.417(9) . ?
N5 C3 1.323(10) . ?
N5 C51 1.430(10) . ?
N6 C3 1.315(10) . ?
N6 C61 1.439(10) . ?
O7 C4 1.262(8) . ?
O8 C4 1.263(8) . ?
C4 C5 1.489(10) . ?
C5 C6 1.386(10) . ?
C5 C7 1.401(10) 2_346 ?
C6 F1 1.350(8) . ?
C6 C7 1.353(10) . ?
C7 F2 1.346(8) . ?
C7 C5 1.401(10) 2_346 ?
O1 C14 1.380(11) . ?
O1 C17 1.399(14) . ?
C11 C12 1.389(11) . ?
C11 C16 1.396(11) . ?
C12 C13 1.372(12) . ?
C13 C14 1.382(13) . ?
C14 C15 1.379(14) . ?
C15 C16 1.374(12) . ?
O2 C24 1.408(13) . ?
O2 C27 1.424(17) . ?
O2' C24 1.38(3) . ?
O2' C27' 1.42(2) . ?
C21 C26 1.372(11) . ?
C21 C22 1.398(11) . ?
C22 C23 1.371(12) . ?
C23 C24 1.367(15) . ?
C24 C25 1.398(16) . ?
C25 C26 1.390(13) . ?
O3 C34 1.395(10) . ?
O3 C37 1.417(12) . ?
C31 C36 1.374(11) . ?
C31 C32 1.404(11) . ?
C32 C33 1.360(12) . ?
C33 C34 1.376(13) . ?
C34 C35 1.347(12) . ?
C35 C36 1.403(12) . ?
O4 C44 1.367(10) . ?
O4 C47 1.425(12) . ?
C41 C42 1.383(11) . ?
C41 C46 1.398(12) . ?
C42 C43 1.387(12) . ?
C43 C44 1.413(13) . ?
C44 C45 1.372(12) . ?
C45 C46 1.374(12) . ?
O5 C54 1.353(10) . ?
O5 C57 1.447(12) . ?
C51 C56 1.395(12) . ?
C51 C52 1.401(11) . ?
C52 C53 1.374(11) . ?
C56 C55 1.363(12) . ?
C53 C54 1.381(12) . ?
C55 C54 1.396(12) . ?
O6 C64 1.382(11) . ?
O6 C67 1.459(15) . ?
C61 C62 1.364(12) . ?
C61 C66 1.396(13) . ?
C62 C63 1.412(14) . ?
C63 C64 1.370(15) . ?
C64 C65 1.327(14) . ?
C65 C66 1.382(13) . ?
C1S Cl1S 1.672(17) . ?
C1S Cl2S 1.706(16) . ?
C1S' Cl3S 1.68(3) . ?
C1S' Cl4S 1.71(3) . ?
C2S C3S 1.38(2) 1_565 ?
C2S C5S 1.582(10) . ?
C3S C2S 1.38(2) 1_545 ?
C3S C4S 1.57(3) 2_245 ?
C3S Cl6S 1.73(3) 2_245 ?
C4S C4S 1.46(6) 2_155 ?
C4S C3S 1.57(3) 2_245 ?
Cl6S C3S 1.73(3) 2_245 ?
